data_1514610
loop_
_publ_author_name
'Higashino, Tomohiro'
'Osuka, Atsuhiro'

_publ_section_title
;
 2,3,17,18-Tetraethylsulfanyl [30]hexaphyrin(1.1.1.1.1.1) as the first
 aromatic isophlorin-type free-base
;
_journal_issue 3
_journal_name_full 'Chemical Science'
_journal_page_first 1087
_journal_paper_doi 10.1039/c2sc21791k
_journal_volume 4
_journal_year 2013
_chemical_formula_moiety 'C74 H34 F30 N6 S4, 0.89(C2 H4 Cl4)'
_chemical_formula_sum 'C75.78 H37.56 Cl3.56 F30 N6 S4'
_chemical_formula_weight 1856.48
_chemical_name_systematic
;
?
;
_space_group_IT_number 14
_symmetry_cell_setting monoclinic
_symmetry_Int_Tables_number 14
_symmetry_space_group_name_Hall '-P 2yn'
_symmetry_space_group_name_H-M 'P 1 21/n 1'
_atom_sites_solution_hydrogens geom
_atom_sites_solution_primary direct
_atom_sites_solution_secondary difmap
_audit_creation_method SHELXL-97
_cell_angle_alpha 90.00
_cell_angle_beta 102.318(3)
_cell_angle_gamma 90.00
_cell_formula_units_Z 2
_cell_length_a 16.1330(8)
_cell_length_b 7.8286(5)
_cell_length_c 29.8370(16)
_cell_measurement_reflns_used 2017
_cell_measurement_temperature 93(2)
_cell_measurement_theta_max 72.20
_cell_measurement_theta_min 4.81
_cell_volume 3681.6(4)
_computing_structure_refinement 'SHELXL-97 (Sheldrick, 1997)'
_computing_structure_solution 'SHELXS-97 (Sheldrick, 1990)'
_diffrn_ambient_temperature 93(2)
_diffrn_detector_area_resol_mean 10.0
_diffrn_measured_fraction_theta_full 0.994
_diffrn_measured_fraction_theta_max 0.994
_diffrn_measurement_device_type 'RIGAKU RAXIS-RAPID'
_diffrn_measurement_method \w
_diffrn_radiation_monochromator graphite
_diffrn_radiation_source 'fine-focus sealed tube'
_diffrn_radiation_type CuK\a
_diffrn_radiation_wavelength 1.54187
_diffrn_reflns_av_R_equivalents 0.1210
_diffrn_reflns_av_sigmaI/netI 0.0972
_diffrn_reflns_limit_h_max 19
_diffrn_reflns_limit_h_min -19
_diffrn_reflns_limit_k_max 9
_diffrn_reflns_limit_k_min -9
_diffrn_reflns_limit_l_max 35
_diffrn_reflns_limit_l_min -35
_diffrn_reflns_number 38255
_diffrn_reflns_theta_full 68.24
_diffrn_reflns_theta_max 68.24
_diffrn_reflns_theta_min 3.03
_exptl_absorpt_coefficient_mu 3.526
_exptl_absorpt_correction_T_max 0.8434
_exptl_absorpt_correction_T_min 0.4176
_exptl_absorpt_correction_type multi-scan
_exptl_crystal_colour violet
_exptl_crystal_density_diffrn 1.675
_exptl_crystal_density_method 'not measured'
_exptl_crystal_description prism
_exptl_crystal_F_000 1858
_exptl_crystal_size_max 0.30
_exptl_crystal_size_mid 0.10
_exptl_crystal_size_min 0.05
_refine_diff_density_max 0.404
_refine_diff_density_min -0.261
_refine_diff_density_rms 0.065
_refine_ls_extinction_method none
_refine_ls_goodness_of_fit_ref 1.002
_refine_ls_hydrogen_treatment constr
_refine_ls_matrix_type full
_refine_ls_number_parameters 819
_refine_ls_number_reflns 6708
_refine_ls_number_restraints 0
_refine_ls_restrained_S_all 1.002
_refine_ls_R_factor_all 0.1485
_refine_ls_R_factor_gt 0.0784
_refine_ls_shift/su_max 0.000
_refine_ls_shift/su_mean 0.000
_refine_ls_structure_factor_coef Fsqd
_refine_ls_weighting_details 'calc w=1/[\s^2^(Fo^2^)+(0.1000P)^2^+0.0000P] where P=(Fo^2^+2Fc^2^)/3'
_refine_ls_weighting_scheme calc
_refine_ls_wR_factor_gt 0.1805
_refine_ls_wR_factor_ref 0.2316
_reflns_number_gt 2933
_reflns_number_total 6708
_reflns_threshold_expression >2sigma(I)
_cod_data_source_file c2sc21791k.txt
_cod_data_source_block 0318hi
_cod_depositor_comments
;
The following automatic conversions were performed:

'_symmetry_cell_setting' value 'Monoclinic' changed to 'monoclinic'
according to
/usr/data/users/saulius/automatic-downloads/retrospective/RSC/lib/dictionaries/cif_core.dic
dictionary named 'cif_core.dic' version 2.4.2 from 2011-04-26.

Automatic conversion script
Id: cif_fix_values 2281 2013-09-26 08:29:07Z andrius 
;
_cod_original_sg_symbol_H-M P21/n
_cod_database_code 1514610

loop_
_symmetry_equiv_pos_as_xyz
'x, y, z'
'-x+1/2, y+1/2, -z+1/2'
'-x, -y, -z'
'x-1/2, -y-1/2, z-1/2'

loop_
_atom_site_label
_atom_site_type_symbol
_atom_site_fract_x
_atom_site_fract_y
_atom_site_fract_z
_atom_site_U_iso_or_equiv
_atom_site_adp_type
_atom_site_occupancy
_atom_site_symmetry_multiplicity
_atom_site_calc_flag
_atom_site_refinement_flags
_atom_site_disorder_assembly
_atom_site_disorder_group
C1 C 0.6830(5) 0.5570(7) 0.04687(19) 0.0880(17) Uani 1 1 d . . .
C2 C 0.6010(4) 0.6285(6) 0.03460(17) 0.0764(14) Uani 1 1 d . B .
C3 C 0.5532(4) 0.5659(6) 0.06516(18) 0.0794(15) Uani 1 1 d . . .
C4 C 0.6061(4) 0.4521(7) 0.09697(19) 0.0887(17) Uani 1 1 d . B .
C5 C 0.5982(5) 0.3613(7) 0.13691(19) 0.0851(16) Uani 1 1 d . . .
C6 C 0.5237(5) 0.3088(7) 0.1499(2) 0.0931(18) Uani 1 1 d . B .
C7 C 0.5126(5) 0.2670(7) 0.1945(2) 0.099(2) Uani 1 1 d . . .
H1 H 0.5565 0.2590 0.2212 0.119 Uiso 1 1 calc R B .
C8 C 0.4287(6) 0.2402(7) 0.1927(2) 0.102(2) Uani 1 1 d . B .
H2 H 0.4045 0.2130 0.2181 0.123 Uiso 1 1 calc R . .
C9 C 0.3835(5) 0.2590(7) 0.1472(2) 0.0961(19) Uani 1 1 d . . .
C10 C 0.2974(5) 0.2485(8) 0.1292(2) 0.100(2) Uani 1 1 d . A .
C11A C 0.2668(8) 0.3095(19) 0.0889(5) 0.084(4) Uani 0.555(2) 1 d P A 1
C12A C 0.1831(9) 0.288(2) 0.0691(5) 0.093(4) Uani 0.555(2) 1 d P A 1
H3 H 0.1423 0.2422 0.0846 0.111 Uiso 0.555(2) 1 calc PR A 1
C13A C 0.1646(9) 0.342(2) 0.0230(5) 0.100(5) Uani 0.555(2) 1 d P A 1
H4 H 0.1104 0.3439 0.0028 0.120 Uiso 0.555(2) 1 calc PR A 1
C14A C 0.2389(8) 0.3906(19) 0.0134(5) 0.071(3) Uani 0.555(2) 1 d P A 1
C15A C 0.2540(9) 0.4508(19) -0.0293(5) 0.081(4) Uani 0.555(2) 1 d P . 1
N3A N 0.2987(8) 0.3655(15) 0.0512(4) 0.070(3) Uani 0.555(2) 1 d P A 1
H26 H 0.3530 0.3825 0.0524 0.084 Uiso 0.555(2) 1 calc PR A 1
C11B C 0.2420(12) 0.2522(18) 0.0819(6) 0.057(4) Uiso 0.445(2) 1 d P A 2
C12B C 0.1524(8) 0.207(2) 0.0610(5) 0.065(4) Uani 0.445(2) 1 d P A 2
H5 H 0.1134 0.1561 0.0767 0.078 Uiso 0.445(2) 1 calc PR A 2
C13B C 0.1350(9) 0.2500(19) 0.0152(5) 0.072(4) Uani 0.445(2) 1 d P A 2
H6 H 0.0821 0.2344 -0.0056 0.086 Uiso 0.445(2) 1 calc PR A 2
C14B C 0.2103(10) 0.323(2) 0.0041(7) 0.060(4) Uani 0.445(2) 1 d P A 2
C15B C 0.2221(9) 0.380(2) -0.0375(6) 0.062(4) Uani 0.445(2) 1 d P . 2
N3B N 0.2696(9) 0.323(2) 0.0464(7) 0.073(6) Uiso 0.445(2) 1 d P A 2
H27 H 0.3209 0.3657 0.0494 0.087 Uiso 0.445(2) 1 calc PR A 2
C16 C 0.6792(4) 0.3180(7) 0.16889(18) 0.0886(17) Uani 1 1 d . B .
C17 C 0.7051(4) 0.1506(8) 0.18046(19) 0.0856(16) Uani 1 1 d . . .
C18 C 0.7827(5) 0.1108(8) 0.2072(2) 0.0883(16) Uani 1 1 d . B .
C19 C 0.8388(5) 0.2341(9) 0.2246(2) 0.0960(18) Uani 1 1 d . . .
C20 C 0.8167(5) 0.4004(10) 0.2144(2) 0.1008(19) Uani 1 1 d . B .
C21 C 0.7396(5) 0.4431(8) 0.18730(19) 0.0953(19) Uani 1 1 d . . .
C22A C 0.2593(9) 0.224(2) 0.1652(6) 0.072(4) Uani 0.529(11) 1 d P A 5
C23A C 0.2394(9) 0.0554(19) 0.1746(4) 0.069(3) Uani 0.529(11) 1 d P A 5
C24A C 0.1846(9) 0.0082(19) 0.2040(5) 0.075(4) Uani 0.529(11) 1 d P A 5
C25A C 0.1509(15) 0.141(3) 0.2262(7) 0.084(6) Uani 0.529(11) 1 d P A 5
C26A C 0.1756(16) 0.300(3) 0.2182(8) 0.094(8) Uani 0.529(11) 1 d P A 5
C27A C 0.2198(18) 0.331(4) 0.1883(8) 0.103(10) Uani 0.529(11) 1 d P A 5
F6A F 0.2717(6) -0.0738(7) 0.1541(2) 0.083(3) Uani 0.529(11) 1 d P A 5
F7A F 0.1683(7) -0.1510(10) 0.2108(3) 0.097(3) Uani 0.529(11) 1 d P A 5
F8A F 0.1007(17) 0.095(4) 0.2541(10) 0.107(7) Uani 0.529(11) 1 d P A 5
F9A F 0.1358(8) 0.4300(15) 0.2400(5) 0.097(3) Uani 0.529(11) 1 d P A 5
F10A F 0.2361(14) 0.508(3) 0.1800(6) 0.099(5) Uani 0.529(11) 1 d P A 5
C22B C 0.2279(8) 0.1776(18) 0.1603(5) 0.065(5) Uani 0.471(11) 1 d PG A 6
C23B C 0.1945(9) 0.0138(15) 0.1599(4) 0.068(4) Uani 0.471(11) 1 d PG A 6
C24B C 0.1442(9) -0.0295(17) 0.1906(5) 0.088(5) Uani 0.471(11) 1 d PG A 6
C25B C 0.1274(9) 0.091(3) 0.2218(5) 0.087(9) Uani 0.471(11) 1 d PG A 6
C26B C 0.1608(11) 0.255(2) 0.2221(5) 0.103(16) Uani 0.471(11) 1 d PG A 6
C27B C 0.2111(10) 0.2980(17) 0.1914(6) 0.103(14) Uani 0.471(11) 1 d PG A 6
F6B F 0.2078(6) -0.1066(9) 0.1303(3) 0.087(3) Uani 0.471(11) 1 d P A 6
F7B F 0.1119(7) -0.1925(13) 0.1906(4) 0.111(3) Uani 0.471(11) 1 d P A 6
F8B F 0.0833(18) 0.051(4) 0.2520(10) 0.126(9) Uani 0.471(11) 1 d P A 6
F9B F 0.1479(12) 0.360(2) 0.2532(6) 0.115(5) Uani 0.471(11) 1 d P A 6
F10B F 0.2387(15) 0.452(3) 0.1928(7) 0.091(7) Uani 0.471(11) 1 d P A 6
N1 N 0.6835(3) 0.4569(6) 0.08467(15) 0.0907(14) Uani 1 1 d . . .
H28 H 0.7286 0.4015 0.0995 0.109 Uiso 1 1 calc R B .
N2 N 0.4449(4) 0.2990(6) 0.12163(17) 0.0969(15) Uani 1 1 d . B .
H29 H 0.4343 0.3153 0.0918 0.116 Uiso 1 1 calc R . .
F1 F 0.6525(2) 0.0229(4) 0.16383(10) 0.0981(10) Uani 1 1 d . B .
F2 F 0.8028(2) -0.0548(4) 0.21646(11) 0.1064(10) Uani 1 1 d . . .
F3 F 0.9144(2) 0.1973(5) 0.25116(12) 0.1147(11) Uani 1 1 d . B .
F4 F 0.8705(3) 0.5282(5) 0.23212(11) 0.1247(13) Uani 1 1 d . . .
F5 F 0.7198(2) 0.6072(4) 0.17948(11) 0.1157(12) Uani 1 1 d . B .
C28B C 0.1481(7) 0.3834(14) -0.0739(4) 0.062(3) Uani 0.445(2) 1 d P . 2
C29B C 0.1298(13) 0.262(3) -0.1089(8) 0.097(7) Uani 0.445(2) 1 d P . 2
C30B C 0.0680(7) 0.2784(14) -0.1484(4) 0.062(3) Uani 0.445(2) 1 d P . 2
C31B C 0.0105(8) 0.4033(19) -0.1513(5) 0.075(4) Uani 0.445(2) 1 d P . 2
C32B C 0.0193(8) 0.5226(15) -0.1155(4) 0.071(3) Uani 0.445(2) 1 d P . 2
C33B C 0.0856(8) 0.5121(14) -0.0792(4) 0.068(3) Uani 0.445(2) 1 d P . 2
F11B F 0.1904(4) 0.1446(8) -0.1088(2) 0.091(2) Uani 0.445(2) 1 d P . 2
F12B F 0.0587(4) 0.1603(9) -0.1806(2) 0.092(2) Uani 0.445(2) 1 d P . 2
F13B F -0.0531(4) 0.4194(8) -0.1877(2) 0.0843(19) Uani 0.445(2) 1 d P . 2
F14B F -0.0426(4) 0.6448(10) -0.1180(3) 0.099(2) Uani 0.445(2) 1 d P . 2
F15B F 0.0857(5) 0.6245(10) -0.0446(2) 0.089(2) Uani 0.445(2) 1 d P . 2
C54 C 0.6085(13) 0.467(2) 0.4309(6) 0.121(6) Uani 0.445(2) 1 d P . 2
H22 H 0.6146 0.5471 0.4571 0.145 Uiso 0.445(2) 1 calc PR A 2
H23 H 0.6548 0.3823 0.4382 0.145 Uiso 0.445(2) 1 calc PR A 2
Cl1 Cl 0.6184(2) 0.5812(5) 0.38202(13) 0.1132(13) Uani 0.445(2) 1 d P . 2
Cl2 Cl 0.5094(2) 0.3610(5) 0.42343(14) 0.1117(13) Uani 0.445(2) 1 d P . 2
C55 C 0.3319(7) 0.1926(14) 0.4304(4) 0.075(3) Uani 0.445(2) 1 d P . 2
H24 H 0.3554 0.0880 0.4470 0.090 Uiso 0.445(2) 1 calc PR A 2
H25 H 0.2987 0.1577 0.3999 0.090 Uiso 0.445(2) 1 calc PR A 2
Cl3 Cl 0.26454(19) 0.2934(4) 0.46079(12) 0.0878(10) Uani 0.445(2) 1 d P . 2
Cl4 Cl 0.41456(19) 0.3220(4) 0.42298(13) 0.0966(11) Uani 0.445(2) 1 d P . 2
C28A C 0.1779(4) 0.5462(9) -0.0581(2) 0.087(3) Uani 0.555(2) 1 d PG A 1
C29A C 0.1386(5) 0.4828(10) -0.1009(3) 0.091(4) Uani 0.555(2) 1 d PG A 1
C30A C 0.0709(5) 0.5705(14) -0.1277(2) 0.091(3) Uani 0.555(2) 1 d PG A 1
C31A C 0.0424(4) 0.7217(13) -0.1117(3) 0.123(5) Uani 0.555(2) 1 d PG A 1
C32A C 0.0817(6) 0.7852(10) -0.0690(4) 0.125(4) Uani 0.555(2) 1 d PG A 1
C33A C 0.1494(5) 0.6974(10) -0.0422(2) 0.100(4) Uani 0.555(2) 1 d PG A 1
F11A F 0.1615(5) 0.3359(13) -0.1172(3) 0.100(2) Uani 0.555(2) 1 d P A 1
F12A F 0.0316(4) 0.5160(13) -0.1674(2) 0.130(3) Uani 0.555(2) 1 d P A 1
F13A F -0.0215(4) 0.8086(11) -0.1366(2) 0.136(3) Uani 0.555(2) 1 d P A 1
F14A F 0.0577(6) 0.9383(13) -0.0524(3) 0.158(3) Uani 0.555(2) 1 d P A 1
F15A F 0.1877(4) 0.7632(8) -0.0016(2) 0.118(2) Uani 0.555(2) 1 d P A 1
S1 S 0.56144(8) 0.78388(17) -0.00649(4) 0.0771(4) Uani 1 1 d . . .
C34 C 0.6376(3) 0.9555(7) 0.00796(19) 0.0853(16) Uani 1 1 d . B .
H7 H 0.6929 0.9171 0.0023 0.102 Uiso 1 1 calc R . .
H8 H 0.6184 1.0540 -0.0125 0.102 Uiso 1 1 calc R . .
C35 C 0.6494(3) 1.0130(7) 0.05719(19) 0.0903(16) Uani 1 1 d . . .
H9 H 0.5953 1.0556 0.0627 0.135 Uiso 1 1 calc R B .
H10 H 0.6918 1.1044 0.0632 0.135 Uiso 1 1 calc R . .
H11 H 0.6687 0.9164 0.0776 0.135 Uiso 1 1 calc R . .
S2A S 0.4642(6) 0.6425(14) 0.0647(4) 0.0674(15) Uani 0.527(19) 1 d P B 3
C36A C 0.4764(11) 0.739(3) 0.1251(7) 0.092(6) Uani 0.527(19) 1 d P B 3
H12 H 0.5028 0.6553 0.1486 0.111 Uiso 0.527(19) 1 calc PR B 3
H13 H 0.5129 0.8421 0.1281 0.111 Uiso 0.527(19) 1 calc PR B 3
C37A C 0.3949(9) 0.783(2) 0.1309(4) 0.102(5) Uani 0.527(19) 1 d P B 3
H14 H 0.3695 0.8661 0.1075 0.153 Uiso 0.527(19) 1 calc PR B 3
H15 H 0.3989 0.8321 0.1614 0.153 Uiso 0.527(19) 1 calc PR B 3
H16 H 0.3595 0.6798 0.1278 0.153 Uiso 0.527(19) 1 calc PR B 3
S2B S 0.4350(7) 0.6275(16) 0.0643(4) 0.0667(16) Uani 0.473(19) 1 d P B 4
C36B C 0.4400(12) 0.689(2) 0.1202(7) 0.074(6) Uani 0.473(19) 1 d P B 4
H17 H 0.3816 0.7113 0.1242 0.089 Uiso 0.473(19) 1 calc PR B 4
H18 H 0.4629 0.5929 0.1406 0.089 Uiso 0.473(19) 1 calc PR B 4
C37B C 0.4940(10) 0.848(2) 0.1360(6) 0.109(6) Uani 0.473(19) 1 d P B 4
H19 H 0.5530 0.8254 0.1343 0.163 Uiso 0.473(19) 1 calc PR B 4
H20 H 0.4913 0.8750 0.1677 0.163 Uiso 0.473(19) 1 calc PR B 4
H21 H 0.4722 0.9446 0.1161 0.163 Uiso 0.473(19) 1 calc PR B 4

loop_
_atom_site_aniso_label
_atom_site_aniso_U_11
_atom_site_aniso_U_22
_atom_site_aniso_U_33
_atom_site_aniso_U_23
_atom_site_aniso_U_13
_atom_site_aniso_U_12
C1 0.120(5) 0.085(4) 0.060(4) 0.009(3) 0.022(4) 0.029(4)
C2 0.109(4) 0.061(3) 0.055(3) 0.008(2) 0.009(3) 0.014(3)
C3 0.110(4) 0.063(3) 0.059(3) 0.004(3) 0.004(3) 0.007(3)
C4 0.129(5) 0.076(4) 0.059(4) -0.006(3) 0.016(4) 0.017(4)
C5 0.132(5) 0.069(3) 0.053(3) 0.002(3) 0.018(4) 0.013(3)
C6 0.147(6) 0.078(4) 0.053(4) 0.007(3) 0.018(4) 0.017(4)
C7 0.157(6) 0.080(4) 0.059(4) 0.008(3) 0.019(4) 0.016(4)
C8 0.165(7) 0.086(4) 0.062(4) 0.011(3) 0.038(4) 0.024(4)
C9 0.150(6) 0.080(4) 0.058(4) 0.011(3) 0.021(4) 0.033(4)
C10 0.137(6) 0.111(5) 0.057(4) 0.028(3) 0.032(4) 0.049(4)
C11A 0.086(9) 0.088(9) 0.072(9) 0.005(7) 0.005(7) -0.010(7)
C12A 0.063(9) 0.135(13) 0.082(10) 0.023(8) 0.018(7) -0.030(8)
C13A 0.052(8) 0.169(16) 0.071(9) 0.039(10) -0.003(7) -0.023(9)
C14A 0.056(8) 0.091(10) 0.060(8) 0.010(7) 0.001(6) -0.001(6)
C15A 0.073(9) 0.096(11) 0.061(8) 0.017(7) -0.013(7) -0.002(7)
N3A 0.078(7) 0.078(7) 0.056(6) 0.019(5) 0.018(6) 0.018(6)
C12B 0.037(7) 0.100(11) 0.059(9) 0.014(7) 0.009(6) -0.011(6)
C13B 0.054(9) 0.095(11) 0.065(10) 0.005(8) 0.010(7) -0.023(6)
C14B 0.036(8) 0.065(10) 0.077(12) -0.001(8) 0.006(8) -0.011(6)
C15B 0.049(8) 0.080(11) 0.060(10) 0.000(8) 0.021(8) 0.006(6)
C16 0.133(5) 0.078(4) 0.053(3) 0.003(3) 0.017(3) 0.010(4)
C17 0.118(5) 0.075(4) 0.066(4) 0.002(3) 0.025(4) -0.004(4)
C18 0.114(5) 0.080(4) 0.073(4) 0.009(3) 0.025(4) 0.015(4)
C19 0.120(5) 0.100(5) 0.071(4) 0.000(4) 0.027(4) 0.004(4)
C20 0.134(6) 0.099(5) 0.067(4) -0.010(4) 0.016(4) -0.021(5)
C21 0.160(6) 0.069(4) 0.054(4) -0.002(3) 0.016(4) 0.005(4)
C22A 0.058(9) 0.074(9) 0.077(10) -0.004(7) -0.001(7) -0.008(7)
C23A 0.074(8) 0.073(9) 0.055(7) -0.003(6) 0.005(6) -0.004(7)
C24A 0.078(9) 0.076(9) 0.064(8) 0.004(7) 0.000(7) -0.002(7)
C25A 0.073(10) 0.14(2) 0.041(10) 0.003(10) 0.025(8) -0.034(13)
C26A 0.111(17) 0.098(11) 0.087(16) -0.027(11) 0.052(10) 0.002(10)
C27A 0.117(19) 0.11(2) 0.089(17) -0.024(16) 0.043(14) 0.037(16)
F6A 0.100(6) 0.074(4) 0.081(5) -0.006(3) 0.030(4) 0.004(3)
F7A 0.116(7) 0.079(5) 0.102(6) 0.007(4) 0.039(5) -0.006(5)
F8A 0.098(10) 0.117(9) 0.096(13) -0.007(9) 0.000(8) 0.001(6)
F9A 0.106(7) 0.097(8) 0.093(8) -0.020(5) 0.035(6) 0.004(6)
F10A 0.113(7) 0.100(10) 0.082(11) -0.006(7) 0.015(8) -0.018(6)
C22B 0.054(10) 0.080(13) 0.059(9) 0.011(9) 0.008(8) -0.009(8)
C23B 0.065(9) 0.069(9) 0.072(10) 0.008(7) 0.018(7) -0.002(7)
C24B 0.070(10) 0.092(13) 0.096(13) 0.028(10) 0.002(9) 0.006(9)
C25B 0.070(13) 0.103(16) 0.092(17) 0.027(13) 0.026(11) 0.022(13)
C26B 0.035(8) 0.24(5) 0.043(11) 0.06(2) 0.019(7) -0.006(17)
C27B 0.10(2) 0.10(2) 0.08(2) 0.014(17) -0.046(17) 0.005(16)
F6B 0.084(6) 0.079(5) 0.098(6) 0.002(4) 0.018(5) -0.007(4)
F7B 0.103(7) 0.100(7) 0.137(9) 0.037(5) 0.039(6) -0.001(5)
F8B 0.108(14) 0.18(2) 0.106(17) 0.059(13) 0.067(13) 0.054(13)
F9B 0.126(7) 0.134(12) 0.088(8) 0.034(7) 0.029(6) 0.046(8)
F10B 0.096(7) 0.13(2) 0.049(8) 0.000(9) 0.018(6) 0.027(12)
N1 0.124(4) 0.087(3) 0.057(3) 0.004(2) 0.009(3) 0.030(3)
N2 0.135(4) 0.099(4) 0.056(3) 0.016(3) 0.019(3) 0.020(3)
F1 0.133(3) 0.078(2) 0.083(2) 0.0106(17) 0.0204(19) 0.0015(19)
F2 0.120(3) 0.098(2) 0.106(3) 0.025(2) 0.036(2) 0.019(2)
F3 0.102(2) 0.145(3) 0.093(3) 0.011(2) 0.014(2) 0.009(2)
F4 0.167(3) 0.118(3) 0.084(2) -0.020(2) 0.017(2) -0.026(3)
F5 0.188(3) 0.071(2) 0.080(2) -0.0122(17) 0.011(2) 0.000(2)
C28B 0.081(8) 0.060(7) 0.040(7) 0.006(5) 0.004(6) -0.009(6)
C29B 0.089(13) 0.089(14) 0.125(16) -0.001(11) 0.046(11) -0.019(9)
C30B 0.058(6) 0.071(7) 0.054(7) -0.018(6) 0.004(5) 0.000(6)
C31B 0.071(8) 0.085(10) 0.060(9) 0.012(7) -0.005(7) -0.022(7)
C32B 0.074(8) 0.060(7) 0.073(9) 0.006(6) 0.001(7) 0.018(6)
C33B 0.077(8) 0.063(7) 0.052(7) -0.006(6) -0.016(6) -0.003(6)
F11B 0.089(4) 0.085(5) 0.080(5) -0.022(3) -0.024(4) 0.030(4)
F12B 0.086(4) 0.107(5) 0.071(5) -0.029(4) -0.013(3) 0.012(4)
F13B 0.060(4) 0.117(5) 0.062(4) 0.001(3) -0.017(3) -0.011(3)
F14B 0.082(5) 0.110(6) 0.095(6) -0.002(4) -0.003(4) 0.018(4)
F15B 0.085(5) 0.094(5) 0.079(5) -0.010(4) 0.001(4) 0.016(4)
C54 0.164(18) 0.111(14) 0.091(12) 0.010(10) 0.035(11) -0.028(12)
Cl1 0.113(3) 0.123(3) 0.103(3) 0.011(2) 0.022(2) 0.018(2)
Cl2 0.085(2) 0.115(3) 0.130(3) 0.004(2) 0.010(2) 0.014(2)
C55 0.081(7) 0.068(7) 0.081(8) -0.004(6) 0.026(6) -0.011(6)
Cl3 0.0725(19) 0.105(2) 0.085(2) -0.0007(18) 0.0144(17) 0.0057(16)
Cl4 0.0728(19) 0.094(2) 0.127(3) 0.007(2) 0.0315(19) -0.0061(16)
C28A 0.078(7) 0.100(9) 0.084(8) 0.012(6) 0.019(6) -0.016(6)
C29A 0.066(7) 0.141(12) 0.071(8) -0.020(9) 0.022(7) -0.029(7)
C30A 0.083(8) 0.106(9) 0.082(9) 0.012(7) 0.010(7) -0.011(7)
C31A 0.080(8) 0.152(13) 0.125(12) 0.040(10) -0.005(8) 0.001(9)
C32A 0.118(11) 0.113(11) 0.138(13) 0.007(10) 0.012(9) 0.007(9)
C33A 0.067(7) 0.067(7) 0.162(13) 0.009(8) 0.016(8) 0.021(6)
F11A 0.088(5) 0.129(8) 0.072(5) -0.023(5) -0.004(4) 0.014(4)
F12A 0.099(5) 0.200(9) 0.080(5) -0.010(5) -0.006(4) -0.012(5)
F13A 0.107(5) 0.168(7) 0.120(6) 0.044(5) -0.004(4) 0.031(5)
F14A 0.145(7) 0.137(8) 0.172(9) -0.017(6) -0.012(6) 0.066(6)
F15A 0.107(5) 0.124(5) 0.106(5) -0.026(4) -0.015(4) 0.005(4)
S1 0.0920(9) 0.0709(8) 0.0623(9) 0.0054(6) 0.0028(7) 0.0050(7)
C34 0.076(3) 0.086(4) 0.093(4) 0.012(3) 0.016(3) 0.005(3)
C35 0.088(4) 0.085(4) 0.091(4) -0.010(3) 0.002(3) -0.009(3)
S2A 0.066(4) 0.069(2) 0.071(2) 0.0047(16) 0.022(3) -0.002(3)
C36A 0.092(12) 0.087(15) 0.104(12) -0.042(10) 0.032(10) -0.026(9)
C37A 0.127(12) 0.089(10) 0.104(10) -0.011(7) 0.058(8) 0.003(8)
S2B 0.062(4) 0.074(3) 0.068(2) 0.0009(19) 0.025(4) -0.003(3)
C36B 0.091(14) 0.056(10) 0.070(9) -0.015(7) 0.005(10) -0.001(9)
C37B 0.119(12) 0.077(11) 0.131(14) -0.032(9) 0.033(10) -0.020(9)

loop_
_atom_type_symbol
_atom_type_description
_atom_type_scat_dispersion_real
_atom_type_scat_dispersion_imag
_atom_type_scat_source
C C 0.0181 0.0091 'International Tables Vol C Tables 4.2.6.8 and 6.1.1.4'
H H 0.0000 0.0000 'International Tables Vol C Tables 4.2.6.8 and 6.1.1.4'
Cl Cl 0.3639 0.7018 'International Tables Vol C Tables 4.2.6.8 and 6.1.1.4'
F F 0.0727 0.0534 'International Tables Vol C Tables 4.2.6.8 and 6.1.1.4'
N N 0.0311 0.0180 'International Tables Vol C Tables 4.2.6.8 and 6.1.1.4'
S S 0.3331 0.5567 'International Tables Vol C Tables 4.2.6.8 and 6.1.1.4'

loop_
_geom_angle_atom_site_label_1
_geom_angle_atom_site_label_2
_geom_angle_atom_site_label_3
_geom_angle
_geom_angle_site_symmetry_1
_geom_angle_site_symmetry_3
C15A C1 N1 117.2(9) 3_665 .
C15A C1 C2 135.8(8) 3_665 .
N1 C1 C2 106.3(6) . .
C15A C1 C15B 24.5(8) 3_665 3_665
N1 C1 C15B 117.2(8) . 3_665
C2 C1 C15B 132.4(7) . 3_665
C3 C2 C1 107.9(5) . .
C3 C2 S1 122.0(4) . .
C1 C2 S1 129.8(5) . .
C2 C3 C4 108.2(5) . .
C2 C3 S2A 119.7(6) . .
C4 C3 S2A 131.4(6) . .
C2 C3 S2B 125.0(5) . .
C4 C3 S2B 126.8(6) . .
S2A C3 S2B 8.5(7) . .
N1 C4 C5 119.2(6) . .
N1 C4 C3 104.6(5) . .
C5 C4 C3 135.8(6) . .
C6 C5 C4 128.1(6) . .
C6 C5 C16 116.4(5) . .
C4 C5 C16 115.6(6) . .
N2 C6 C5 125.7(6) . .
N2 C6 C7 106.2(7) . .
C5 C6 C7 128.0(7) . .
C8 C7 C6 108.8(7) . .
C8 C7 H1 125.6 . .
C6 C7 H1 125.6 . .
C7 C8 C9 109.3(7) . .
C7 C8 H2 125.4 . .
C9 C8 H2 125.4 . .
C10 C9 C8 129.9(7) . .
C10 C9 N2 124.7(6) . .
C8 C9 N2 105.4(7) . .
C11A C10 C22A 129.8(11) . .
C11A C10 C9 119.5(9) . .
C22A C10 C9 106.8(8) . .
C11A C10 C11B 23.7(8) . .
C22A C10 C11B 117.8(11) . .
C9 C10 C11B 135.4(9) . .
C11A C10 C22B 117.8(9) . .
C22A C10 C22B 19.7(7) . .
C9 C10 C22B 122.4(7) . .
C11B C10 C22B 100.9(9) . .
C10 C11A C12A 120.2(13) . .
C10 C11A N3A 137.0(12) . .
C12A C11A N3A 101.0(12) . .
C11A C12A C13A 111.6(12) . .
C11A C12A H3 124.2 . .
C13A C12A H3 124.2 . .
C14A C13A C12A 106.3(12) . .
C14A C13A H4 126.9 . .
C12A C13A H4 126.9 . .
N3A C14A C13A 107.2(13) . .
N3A C14A C15A 125.0(13) . .
C13A C14A C15A 127.8(13) . .
C1 C15A C14A 132.2(12) 3_665 .
C1 C15A C28A 114.7(12) 3_665 .
C14A C15A C28A 113.1(13) . .
C14A N3A C11A 113.7(12) . .
C14A N3A H26 123.1 . .
C11A N3A H26 123.1 . .
N3B C11B C12B 102.7(16) . .
N3B C11B C10 121.0(15) . .
C12B C11B C10 136.1(13) . .
C13B C12B C11B 109.5(13) . .
C13B C12B H5 125.3 . .
C11B C12B H5 125.3 . .
C12B C13B C14B 108.8(13) . .
C12B C13B H6 125.6 . .
C14B C13B H6 125.6 . .
C15B C14B N3B 127.7(16) . .
C15B C14B C13B 128.6(15) . .
N3B C14B C13B 103.7(16) . .
C14B C15B C28B 116.0(13) . .
C14B C15B C1 123.5(12) . 3_665
C28B C15B C1 120.5(12) . 3_665
C11B N3B C14B 115.3(14) . .
C11B N3B H27 122.3 . .
C14B N3B H27 122.3 . .
C17 C16 C21 114.2(6) . .
C17 C16 C5 123.4(6) . .
C21 C16 C5 122.2(5) . .
F1 C17 C18 118.4(5) . .
F1 C17 C16 118.5(6) . .
C18 C17 C16 123.1(6) . .
C19 C18 F2 119.8(6) . .
C19 C18 C17 121.1(6) . .
F2 C18 C17 119.1(6) . .
F3 C19 C18 121.8(6) . .
F3 C19 C20 120.0(7) . .
C18 C19 C20 118.3(7) . .
F4 C20 C19 120.0(7) . .
F4 C20 C21 118.3(7) . .
C19 C20 C21 121.6(7) . .
F5 C21 C20 119.4(6) . .
F5 C21 C16 118.9(6) . .
C20 C21 C16 121.7(6) . .
C27A C22A C10 132(2) . .
C27A C22A C23A 110(2) . .
C10 C22A C23A 116.7(13) . .
F6A C23A C22A 119.5(12) . .
F6A C23A C24A 116.0(12) . .
C22A C23A C24A 124.5(13) . .
F7A C24A C25A 121.8(14) . .
F7A C24A C23A 121.2(13) . .
C25A C24A C23A 117.0(14) . .
F8A C25A C26A 128(3) . .
F8A C25A C24A 116(2) . .
C26A C25A C24A 116.2(18) . .
C27A C26A C25A 122(2) . .
C27A C26A F9A 124(2) . .
C25A C26A F9A 113(2) . .
C26A C27A C22A 130(3) . .
C26A C27A F10A 117.0(18) . .
C22A C27A F10A 113(3) . .
C23B C22B C27B 120.0 . .
C23B C22B C10 126.8(10) . .
C27B C22B C10 113.0(10) . .
F6B C23B C22B 122.5(10) . .
F6B C23B C24B 117.5(10) . .
C22B C23B C24B 120.0 . .
F7B C24B C23B 120.0(11) . .
F7B C24B C25B 120.0(11) . .
C23B C24B C25B 120.0 . .
F8B C25B C26B 119.1(18) . .
F8B C25B C24B 120.9(18) . .
C26B C25B C24B 120.0 . .
F9B C26B C27B 121.7(16) . .
F9B C26B C25B 118.2(16) . .
C27B C26B C25B 120.0 . .
F10B C27B C26B 117.1(17) . .
F10B C27B C22B 122.9(17) . .
C26B C27B C22B 120.0 . .
C1 N1 C4 112.9(5) . .
C1 N1 H28 123.6 . .
C4 N1 H28 123.6 . .
C6 N2 C9 110.3(5) . .
C6 N2 H29 124.9 . .
C9 N2 H29 124.9 . .
C29B C28B C33B 111.7(13) . .
C29B C28B C15B 124.2(14) . .
C33B C28B C15B 124.0(11) . .
F11B C29B C30B 117.5(18) . .
F11B C29B C28B 115.3(17) . .
C30B C29B C28B 125.0(18) . .
F12B C30B C31B 119.7(10) . .
F12B C30B C29B 120.3(13) . .
C31B C30B C29B 119.4(13) . .
F13B C31B C30B 121.7(12) . .
F13B C31B C32B 119.5(12) . .
C30B C31B C32B 118.8(11) . .
C33B C32B F14B 121.9(11) . .
C33B C32B C31B 120.2(11) . .
F14B C32B C31B 117.9(11) . .
C32B C33B F15B 116.3(11) . .
C32B C33B C28B 123.9(11) . .
F15B C33B C28B 119.5(9) . .
C29B F11B Cl1 101.1(9) . 4_565
Cl1 C54 Cl2 112.1(10) . .
Cl1 C54 H22 109.2 . .
Cl2 C54 H22 109.2 . .
Cl1 C54 H23 109.2 . .
Cl2 C54 H23 109.2 . .
H22 C54 H23 107.9 . .
C54 Cl1 F11B 66.9(8) . 4_666
Cl4 Cl2 C54 161.9(8) . .
Cl4 C55 Cl3 112.6(6) . .
Cl4 C55 H24 109.1 . .
Cl3 C55 H24 109.1 . .
Cl4 C55 H25 109.1 . .
Cl3 C55 H25 109.1 . .
H24 C55 H25 107.8 . .
Cl2 Cl4 C55 154.0(5) . .
C29A C28A C33A 120.0 . .
C29A C28A C15A 119.6(8) . .
C33A C28A C15A 120.4(8) . .
F11A C29A C28A 122.4(7) . .
F11A C29A C30A 117.6(7) . .
C28A C29A C30A 120.0 . .
F12A C30A C29A 122.4(8) . .
F12A C30A C31A 117.6(8) . .
C29A C30A C31A 120.0 . .
F13A C31A C32A 118.6(9) . .
F13A C31A C30A 121.4(9) . .
C32A C31A C30A 120.0 . .
F14A C32A C31A 122.0(8) . .
F14A C32A C33A 117.9(8) . .
C31A C32A C33A 120.0 . .
F15A C33A C32A 119.0(6) . .
F15A C33A C28A 121.0(6) . .
C32A C33A C28A 120.0 . .
C2 S1 C34 102.8(3) . .
C35 C34 S1 113.1(4) . .
C35 C34 H7 109.0 . .
S1 C34 H7 109.0 . .
C35 C34 H8 109.0 . .
S1 C34 H8 109.0 . .
H7 C34 H8 107.8 . .
C34 C35 H9 109.5 . .
C34 C35 H10 109.5 . .
H9 C35 H10 109.5 . .
C34 C35 H11 109.5 . .
H9 C35 H11 109.5 . .
H10 C35 H11 109.5 . .
C3 S2A C36A 103.5(8) . .
C37A C36A S2A 107.4(13) . .
C37A C36A H12 110.2 . .
S2A C36A H12 110.2 . .
C37A C36A H13 110.2 . .
S2A C36A H13 110.2 . .
H12 C36A H13 108.5 . .
C36B S2B C3 102.2(9) . .
C37B C36B S2B 115.6(16) . .
C37B C36B H17 108.4 . .
S2B C36B H17 108.4 . .
C37B C36B H18 108.4 . .
S2B C36B H18 108.4 . .
H17 C36B H18 107.4 . .

loop_
_geom_bond_atom_site_label_1
_geom_bond_atom_site_label_2
_geom_bond_distance
_geom_bond_site_symmetry_2
C1 C15A 1.240(16) 3_665
C1 N1 1.372(7) .
C1 C2 1.410(8) .
C1 C15B 1.688(15) 3_665
C2 C3 1.403(7) .
C2 S1 1.748(5) .
C3 C4 1.442(7) .
C3 S2A 1.553(12) .
C3 S2B 1.961(12) .
C4 N1 1.375(7) .
C4 C5 1.416(8) .
C5 C6 1.402(8) .
C5 C16 1.483(8) .
C6 N2 1.370(7) .
C6 C7 1.417(8) .
C7 C8 1.358(8) .
C7 H1 0.9500 .
C8 C9 1.405(8) .
C8 H2 0.9500 .
C9 C10 1.380(9) .
C9 N2 1.409(8) .
C10 C11A 1.290(14) .
C10 C22A 1.361(19) .
C10 C11B 1.500(19) .
C10 C22B 1.693(12) .
C11A C12A 1.364(18) .
C11A N3A 1.403(18) .
C12A C13A 1.410(18) .
C12A H3 0.9500 .
C13A C14A 1.346(17) .
C13A H4 0.9500 .
C14A N3A 1.333(19) .
C14A C15A 1.43(2) .
C15A C1 1.240(16) 3_665
C15A C28A 1.535(15) .
N3A H26 0.8800 .
C11B N3B 1.35(3) .
C11B C12B 1.49(2) .
C12B C13B 1.375(19) .
C12B H5 0.9500 .
C13B C14B 1.444(19) .
C13B H6 0.9500 .
C14B C15B 1.37(2) .
C14B N3B 1.41(3) .
C15B C28B 1.433(19) .
C15B C1 1.688(15) 3_665
N3B H27 0.8800 .
C16 C17 1.397(7) .
C16 C21 1.408(8) .
C17 F1 1.336(6) .
C17 C18 1.370(8) .
C18 C19 1.348(8) .
C18 F2 1.351(6) .
C19 F3 1.336(7) .
C19 C20 1.367(9) .
C20 F4 1.356(7) .
C20 C21 1.373(8) .
C21 F5 1.333(6) .
C22A C27A 1.33(2) .
C22A C23A 1.402(19) .
C23A F6A 1.343(13) .
C23A C24A 1.421(18) .
C24A F7A 1.299(16) .
C24A C25A 1.41(3) .
C25A F8A 1.33(3) .
C25A C26A 1.34(3) .
C26A C27A 1.28(4) .
C26A F9A 1.43(2) .
C27A F10A 1.44(4) .
C22B C23B 1.3900 .
C22B C27B 1.3900 .
C23B F6B 1.340(12) .
C23B C24B 1.3900 .
C24B F7B 1.378(14) .
C24B C25B 1.3900 .
C25B F8B 1.30(3) .
C25B C26B 1.3900 .
C26B F9B 1.29(2) .
C26B C27B 1.3900 .
C27B F10B 1.29(3) .
N1 H28 0.8800 .
N2 H29 0.8800 .
C28B C29B 1.40(2) .
C28B C33B 1.410(15) .
C29B F11B 1.34(2) .
C29B C30B 1.38(2) .
C30B F12B 1.319(11) .
C30B C31B 1.338(16) .
C31B F13B 1.331(13) .
C31B C32B 1.402(17) .
C32B C33B 1.353(15) .
C32B F14B 1.374(12) .
C33B F15B 1.357(12) .
F11B Cl1 2.100(8) 4_565
C54 Cl1 1.744(16) .
C54 Cl2 1.775(18) .
C54 H22 0.9900 .
C54 H23 0.9900 .
Cl1 F11B 2.100(8) 4_666
Cl2 Cl4 1.558(5) .
C55 Cl4 1.725(11) .
C55 Cl3 1.747(12) .
C55 H24 0.9900 .
C55 H25 0.9900 .
C28A C29A 1.3900 .
C28A C33A 1.3900 .
C29A F11A 1.330(10) .
C29A C30A 1.3900 .
C30A F12A 1.291(9) .
C30A C31A 1.3900 .
C31A F13A 1.323(8) .
C31A C32A 1.3900 .
C32A F14A 1.384(10) .
C32A C33A 1.3900 .
C33A F15A 1.338(9) .
S1 C34 1.809(5) .
C34 C35 1.509(7) .
C34 H7 0.9900 .
C34 H8 0.9900 .
C35 H9 0.9800 .
C35 H10 0.9800 .
C35 H11 0.9800 .
S2A C36A 1.93(2) .
C36A C37A 1.40(2) .
C36A H12 0.9900 .
C36A H13 0.9900 .
C37A H14 0.9800 .
C37A H15 0.9800 .
C37A H16 0.9800 .
S2B C36B 1.72(2) .
C36B C37B 1.53(2) .
C36B H17 0.9900 .
C36B H18 0.9900 .
C37B H19 0.9800 .
C37B H20 0.9800 .
C37B H21 0.9800 .

loop_
_geom_torsion_atom_site_label_1
_geom_torsion_atom_site_label_2
_geom_torsion_atom_site_label_3
_geom_torsion_atom_site_label_4
_geom_torsion
_geom_torsion_site_symmetry_1
_geom_torsion_site_symmetry_4
C15A C1 C2 C3 168.9(12) 3_665 .
N1 C1 C2 C3 -1.2(6) . .
C15B C1 C2 C3 -157.0(8) 3_665 .
C15A C1 C2 S1 -17.2(14) 3_665 .
N1 C1 C2 S1 172.7(4) . .
C15B C1 C2 S1 16.9(11) 3_665 .
C1 C2 C3 C4 -0.4(6) . .
S1 C2 C3 C4 -174.9(4) . .
C1 C2 C3 S2A 171.1(6) . .
S1 C2 C3 S2A -3.4(8) . .
C1 C2 C3 S2B 178.9(6) . .
S1 C2 C3 S2B 4.4(8) . .
C2 C3 C4 N1 1.8(6) . .
S2A C3 C4 N1 -168.3(7) . .
S2B C3 C4 N1 -177.5(6) . .
C2 C3 C4 C5 174.1(6) . .
S2A C3 C4 C5 4.0(11) . .
S2B C3 C4 C5 -5.2(10) . .
N1 C4 C5 C6 -164.6(5) . .
C3 C4 C5 C6 24.0(10) . .
N1 C4 C5 C16 15.9(7) . .
C3 C4 C5 C16 -155.6(6) . .
C4 C5 C6 N2 16.7(9) . .
C16 C5 C6 N2 -163.7(5) . .
C4 C5 C6 C7 -158.6(6) . .
C16 C5 C6 C7 21.0(9) . .
N2 C6 C7 C8 -2.4(7) . .
C5 C6 C7 C8 173.6(6) . .
C6 C7 C8 C9 1.5(7) . .
C7 C8 C9 C10 -178.0(6) . .
C7 C8 C9 N2 -0.1(7) . .
C8 C9 C10 C11A 163.4(9) . .
N2 C9 C10 C11A -14.1(12) . .
C8 C9 C10 C22A 3.4(12) . .
N2 C9 C10 C22A -174.1(9) . .
C8 C9 C10 C11B -174.3(9) . .
N2 C9 C10 C11B 8.2(13) . .
C8 C9 C10 C22B -9.8(12) . .
N2 C9 C10 C22B 172.7(8) . .
C22A C10 C11A C12A -31(2) . .
C9 C10 C11A C12A 174.7(12) . .
C11B C10 C11A C12A 36(2) . .
C22B C10 C11A C12A -11.8(19) . .
C22A C10 C11A N3A 168.4(16) . .
C9 C10 C11A N3A 14(2) . .
C11B C10 C11A N3A -125(4) . .
C22B C10 C11A N3A -172.9(16) . .
C10 C11A C12A C13A -171.7(13) . .
N3A C11A C12A C13A -4.8(18) . .
C11A C12A C13A C14A 3(2) . .
C12A C13A C14A N3A 0.7(18) . .
C12A C13A C14A C15A 178.1(15) . .
N3A C14A C15A C1 26(3) . 3_665
C13A C14A C15A C1 -151.0(16) . 3_665
N3A C14A C15A C28A -152.6(12) . .
C13A C14A C15A C28A 30(2) . .
C13A C14A N3A C11A -3.9(17) . .
C15A C14A N3A C11A 178.6(14) . .
C10 C11A N3A C14A 168.8(16) . .
C12A C11A N3A C14A 5.4(17) . .
C11A C10 C11B N3B 34(2) . .
C22A C10 C11B N3B 160.8(15) . .
C9 C10 C11B N3B -22(2) . .
C22B C10 C11B N3B 171.6(14) . .
C11A C10 C11B C12B -140(4) . .
C22A C10 C11B C12B -13(2) . .
C9 C10 C11B C12B 164.7(13) . .
C22B C10 C11B C12B -2.1(18) . .
N3B C11B C12B C13B 1.3(17) . .
C10 C11B C12B C13B 175.7(15) . .
C11B C12B C13B C14B 0.3(17) . .
C12B C13B C14B C15B 178.6(17) . .
C12B C13B C14B N3B -1.8(17) . .
N3B C14B C15B C28B -172.9(16) . .
C13B C14B C15B C28B 7(2) . .
N3B C14B C15B C1 7(3) . 3_665
C13B C14B C15B C1 -173.2(13) . 3_665
C12B C11B N3B C14B -2.6(19) . .
C10 C11B N3B C14B -178.1(13) . .
C15B C14B N3B C11B -177.5(16) . .
C13B C14B N3B C11B 2.8(19) . .
C6 C5 C16 C17 61.4(7) . .
C4 C5 C16 C17 -119.0(6) . .
C6 C5 C16 C21 -123.9(6) . .
C4 C5 C16 C21 55.8(7) . .
C21 C16 C17 F1 -178.8(5) . .
C5 C16 C17 F1 -3.6(8) . .
C21 C16 C17 C18 -0.3(8) . .
C5 C16 C17 C18 174.9(6) . .
F1 C17 C18 C19 179.3(5) . .
C16 C17 C18 C19 0.8(9) . .
F1 C17 C18 F2 -1.0(8) . .
C16 C17 C18 F2 -179.5(5) . .
F2 C18 C19 F3 -0.3(9) . .
C17 C18 C19 F3 179.3(5) . .
F2 C18 C19 C20 179.5(5) . .
C17 C18 C19 C20 -0.8(9) . .
F3 C19 C20 F4 -1.8(9) . .
C18 C19 C20 F4 178.3(5) . .
F3 C19 C20 C21 -179.8(5) . .
C18 C19 C20 C21 0.3(9) . .
F4 C20 C21 F5 -0.2(9) . .
C19 C20 C21 F5 177.8(5) . .
F4 C20 C21 C16 -177.8(5) . .
C19 C20 C21 C16 0.2(10) . .
C17 C16 C21 F5 -177.9(5) . .
C5 C16 C21 F5 6.9(9) . .
C17 C16 C21 C20 -0.2(8) . .
C5 C16 C21 C20 -175.5(6) . .
C11A C10 C22A C27A -57(3) . .
C9 C10 C22A C27A 100(2) . .
C11B C10 C22A C27A -82(2) . .
C22B C10 C22A C27A -115(4) . .
C11A C10 C22A C23A 105.9(15) . .
C9 C10 C22A C23A -97.0(11) . .
C11B C10 C22A C23A 81.2(14) . .
C22B C10 C22A C23A 48(3) . .
C27A C22A C23A F6A 179.0(15) . .
C10 C22A C23A F6A 12.2(16) . .
C27A C22A C23A C24A 0.6(19) . .
C10 C22A C23A C24A -166.2(11) . .
F6A C23A C24A F7A 0.9(16) . .
C22A C23A C24A F7A 179.4(11) . .
F6A C23A C24A C25A 179.2(14) . .
C22A C23A C24A C25A -2.3(19) . .
F7A C24A C25A F8A -1(3) . .
C23A C24A C25A F8A -179.1(18) . .
F7A C24A C25A C26A 176.9(17) . .
C23A C24A C25A C26A -1(3) . .
F8A C25A C26A C27A -175(3) . .
C24A C25A C26A C27A 7(3) . .
F8A C25A C26A F9A -6(4) . .
C24A C25A C26A F9A 177.1(16) . .
C25A C26A C27A C22A -10(4) . .
F9A C26A C27A C22A -179(2) . .
C25A C26A C27A F10A 175(2) . .
F9A C26A C27A F10A 6(3) . .
C10 C22A C27A C26A 170(2) . .
C23A C22A C27A C26A 6(3) . .
C10 C22A C27A F10A -15(3) . .
C23A C22A C27A F10A -179.1(17) . .
C11A C10 C22B C23B 88.8(13) . .
C22A C10 C22B C23B -138(4) . .
C9 C10 C22B C23B -98.0(10) . .
C11B C10 C22B C23B 71.0(11) . .
C11A C10 C22B C27B -97.0(11) . .
C22A C10 C22B C27B 36(3) . .
C9 C10 C22B C27B 76.2(9) . .
C11B C10 C22B C27B -114.7(9) . .
C27B C22B C23B F6B 179.1(12) . .
C10 C22B C23B F6B -7.0(13) . .
C27B C22B C23B C24B 0.0 . .
C10 C22B C23B C24B 173.9(12) . .
F6B C23B C24B F7B 1.5(13) . .
C22B C23B C24B F7B -179.3(12) . .
F6B C23B C24B C25B -179.2(11) . .
C22B C23B C24B C25B 0.0 . .
F7B C24B C25B F8B 2(2) . .
C23B C24B C25B F8B -177(2) . .
F7B C24B C25B C26B 179.3(12) . .
C23B C24B C25B C26B 0.0 . .
F8B C25B C26B F9B 1(2) . .
C24B C25B C26B F9B -176.0(16) . .
F8B C25B C26B C27B 177(2) . .
C24B C25B C26B C27B 0.0 . .
F9B C26B C27B F10B -5.5(18) . .
C25B C26B C27B F10B 178.6(17) . .
F9B C26B C27B C22B 175.9(16) . .
C25B C26B C27B C22B 0.0 . .
C23B C22B C27B F10B -178.5(18) . .
C10 C22B C27B F10B 6.8(16) . .
C23B C22B C27B C26B 0.0 . .
C10 C22B C27B C26B -174.7(10) . .
C15A C1 N1 C4 -169.8(9) 3_665 .
C2 C1 N1 C4 2.5(6) . .
C15B C1 N1 C4 162.6(7) 3_665 .
C5 C4 N1 C1 -176.5(5) . .
C3 C4 N1 C1 -2.7(6) . .
C5 C6 N2 C9 -173.7(5) . .
C7 C6 N2 C9 2.4(6) . .
C10 C9 N2 C6 176.5(6) . .
C8 C9 N2 C6 -1.5(6) . .
C14B C15B C28B C29B -102.5(18) . .
C1 C15B C28B C29B 77.4(19) 3_665 .
C14B C15B C28B C33B 78.9(19) . .
C1 C15B C28B C33B -101.3(15) 3_665 .
C33B C28B C29B F11B 173.6(12) . .
C15B C28B C29B F11B -5(2) . .
C33B C28B C29B C30B 11(2) . .
C15B C28B C29B C30B -167.6(14) . .
F11B C29B C30B F12B 14(2) . .
C28B C29B C30B F12B 176.3(13) . .
F11B C29B C30B C31B -174.4(12) . .
C28B C29B C30B C31B -12(2) . .
F12B C30B C31B F13B -5.0(19) . .
C29B C30B C31B F13B -176.4(12) . .
F12B C30B C31B C32B 176.9(12) . .
C29B C30B C31B C32B 5(2) . .
F13B C31B C32B C33B -177.2(12) . .
C30B C31B C32B C33B 1(2) . .
F13B C31B C32B F14B 5(2) . .
C30B C31B C32B F14B -176.8(11) . .
F14B C32B C33B F15B 2.6(19) . .
C31B C32B C33B F15B -175.1(12) . .
F14B C32B C33B C28B 176.3(12) . .
C31B C32B C33B C28B -1(2) . .
C29B C28B C33B C32B -4(2) . .
C15B C28B C33B C32B 174.6(13) . .
C29B C28B C33B F15B 169.2(12) . .
C15B C28B C33B F15B -12(2) . .
C30B C29B F11B Cl1 -62.7(14) . 4_565
C28B C29B F11B Cl1 133.5(13) . 4_565
Cl2 C54 Cl1 F11B -105.4(12) . 4_666
Cl1 C54 Cl2 Cl4 -90(2) . .
C54 Cl2 Cl4 C55 -141(2) . .
Cl3 C55 Cl4 Cl2 133.8(8) . .
C1 C15A C28A C29A 63.1(12) 3_665 .
C14A C15A C28A C29A -118.1(11) . .
C1 C15A C28A C33A -115.4(11) 3_665 .
C14A C15A C28A C33A 63.4(13) . .
C33A C28A C29A F11A -177.7(9) . .
C15A C28A C29A F11A 3.8(11) . .
C33A C28A C29A C30A 0.0 . .
C15A C28A C29A C30A -178.5(9) . .
F11A C29A C30A F12A -1.3(9) . .
C28A C29A C30A F12A -179.1(9) . .
F11A C29A C30A C31A 177.8(8) . .
C28A C29A C30A C31A 0.0 . .
F12A C30A C31A F13A -1.2(9) . .
C29A C30A C31A F13A 179.6(8) . .
F12A C30A C31A C32A 179.2(9) . .
C29A C30A C31A C32A 0.0 . .
F13A C31A C32A F14A -2.1(10) . .
C30A C31A C32A F14A 177.5(10) . .
F13A C31A C32A C33A -179.6(8) . .
C30A C31A C32A C33A 0.0 . .
F14A C32A C33A F15A 0.6(9) . .
C31A C32A C33A F15A 178.2(8) . .
F14A C32A C33A C28A -177.6(10) . .
C31A C32A C33A C28A 0.0 . .
C29A C28A C33A F15A -178.2(8) . .
C15A C28A C33A F15A 0.3(11) . .
C29A C28A C33A C32A 0.0 . .
C15A C28A C33A C32A 178.4(9) . .
C3 C2 S1 C34 121.1(5) . .
C1 C2 S1 C34 -52.1(6) . .
C2 S1 C34 C35 -55.1(4) . .
C2 C3 S2A C36A -117.8(9) . .
C4 C3 S2A C36A 51.4(11) . .
S2B C3 S2A C36A 111(5) . .
C3 S2A C36A C37A -168.9(12) . .
C2 C3 S2B C36B -127.9(8) . .
C4 C3 S2B C36B 51.3(10) . .
S2A C3 S2B C36B -75(5) . .
C3 S2B C36B C37B 64.2(15) . .
